data_2231348
loop_
_publ_author_name
'Zhang, Fan'
'Jia, Ai-Ping'
'Lin, Qiu-Yue'

_publ_section_title
;
 Triaqua(7-oxabicyclo[2.2.1]heptane-2,3-dicarboxylato-\k^3^<i>O</i>^2^,<i>O</i>^3^,<i>O</i>^7^)cobalt(II)
 monohydrate
;
_journal_coeditor_code WM2510
_journal_issue 8
_journal_name_full 'Acta Crystallographica Section E'
_journal_page_first m1119
_journal_page_last m1120
_journal_paper_doi 10.1107/S1600536811028431
_journal_volume 67
_journal_year 2011
_chemical_formula_iupac '[Co (C8 H8 O5) (H2 O)3], H2 O'
_chemical_formula_moiety 'C8 H14 Co O8, H2 O'
_chemical_formula_sum 'C8 H16 Co O9'
_chemical_formula_weight 315.14
_chemical_name_systematic
;
Triaqua(7-oxabicyclo[2.2.1]heptane-2,3-dicarboxylato-
\k^3^<i>O</i>^2^,<i>O</i>^3^,<i>O</i>^7^)cobalt(II) monohydrate
;
_space_group_IT_number 14
_symmetry_cell_setting monoclinic
_symmetry_space_group_name_Hall '-P 2ybc'
_symmetry_space_group_name_H-M 'P 1 21/c 1'
_atom_sites_solution_hydrogens geom
_atom_sites_solution_primary direct
_atom_sites_solution_secondary difmap
_audit_creation_method SHELXL-97
_cell_angle_alpha 90.00
_cell_angle_beta 129.1770(10)
_cell_angle_gamma 90.00
_cell_formula_units_Z 4
_cell_length_a 10.0965(3)
_cell_length_b 10.0208(3)
_cell_length_c 14.5893(3)
_cell_measurement_reflns_used 8994
_cell_measurement_temperature 296(2)
_cell_measurement_theta_max 25.00
_cell_measurement_theta_min 2.60
_cell_volume 1144.25(6)
_computing_cell_refinement 'SAINT (Bruker, 2004)'
_computing_data_collection 'SMART (Bruker, 2004)'
_computing_data_reduction 'SAINT (Bruker, 2004)'
_computing_molecular_graphics 'XP in SHELXTL (Sheldrick, 2008)'
_computing_publication_material 'publCIF (Westrip, 2010)'
_computing_structure_refinement 'SHELXL97 (Sheldrick, 2008)'
_computing_structure_solution 'SHELXS97 (Sheldrick, 2008)'
_diffrn_ambient_temperature 296(2)
_diffrn_measured_fraction_theta_full 1.000
_diffrn_measured_fraction_theta_max 1.000
_diffrn_measurement_device_type 'Bruker SMART CCD'
_diffrn_measurement_method \w
_diffrn_radiation_monochromator graphite
_diffrn_radiation_source 'fine-focus sealed tube'
_diffrn_radiation_type MoK\a
_diffrn_radiation_wavelength 0.71073
_diffrn_reflns_av_R_equivalents 0.0211
_diffrn_reflns_av_sigmaI/netI 0.0112
_diffrn_reflns_limit_h_max 11
_diffrn_reflns_limit_h_min -12
_diffrn_reflns_limit_k_max 11
_diffrn_reflns_limit_k_min -11
_diffrn_reflns_limit_l_max 17
_diffrn_reflns_limit_l_min -16
_diffrn_reflns_number 14892
_diffrn_reflns_theta_full 25.00
_diffrn_reflns_theta_max 25.00
_diffrn_reflns_theta_min 2.60
_diffrn_standards_number 0
_exptl_absorpt_coefficient_mu 1.540
_exptl_absorpt_correction_T_max 0.824
_exptl_absorpt_correction_T_min 0.745
_exptl_absorpt_correction_type multi-scan
_exptl_absorpt_process_details '(SADABS; Sheldrick, 1996)'
_exptl_crystal_colour red
_exptl_crystal_density_diffrn 1.829
_exptl_crystal_density_method 'not measured'
_exptl_crystal_description block
_exptl_crystal_F_000 652
_exptl_crystal_size_max 0.24
_exptl_crystal_size_mid 0.17
_exptl_crystal_size_min 0.13
_refine_diff_density_max 0.279
_refine_diff_density_min -0.299
_refine_ls_extinction_method none
_refine_ls_goodness_of_fit_ref 1.078
_refine_ls_hydrogen_treatment constr
_refine_ls_matrix_type full
_refine_ls_number_parameters 163
_refine_ls_number_reflns 2004
_refine_ls_number_restraints 4
_refine_ls_restrained_S_all 1.080
_refine_ls_R_factor_gt 0.0234
_refine_ls_shift/su_max 0.001
_refine_ls_shift/su_mean 0.000
_refine_ls_structure_factor_coef Fsqd
_refine_ls_weighting_details 'calc w=1/[\s^2^(Fo^2^)+(0.0277P)^2^+1.0316P] where P=(Fo^2^+2Fc^2^)/3'
_refine_ls_weighting_scheme calc
_refine_ls_wR_factor_gt 0.0627
_refine_ls_wR_factor_ref 0.0633
_reflns_number_gt 1861
_reflns_number_total 2004
_reflns_threshold_expression I>2sigma(I)
_cod_data_source_file wm2510.cif
_cod_data_source_block I
_cod_original_cell_volume 1144.25(5)
_cod_original_sg_symbol_H-M 'P 21/c'
_cod_database_code 2231348
_cod_database_fobs_code 2231348

loop_
_symmetry_equiv_pos_as_xyz
'x, y, z'
'-x, y+1/2, -z+1/2'
'-x, -y, -z'
'x, -y-1/2, z-1/2'

loop_
_atom_site_type_symbol
_atom_site_label
_atom_site_fract_x
_atom_site_fract_y
_atom_site_fract_z
_atom_site_U_iso_or_equiv
_atom_site_adp_type
_atom_site_calc_flag
_atom_site_refinement_flags
_atom_site_occupancy
_atom_site_symmetry_multiplicity
Co Co1 0.75127(3) 0.93105(2) 0.50125(2) 0.01957(10) Uani d . 1 1
O O1 0.78435(19) 0.89643(14) 0.37592(12) 0.0290(3) Uani d . 1 1
O O1W 0.7237(2) 1.13465(15) 0.47074(14) 0.0427(4) Uani d . 1 1
H H1WA 0.7016 1.1781 0.4125 0.064 Uiso d RD 1 1
H H1WB 0.7586 1.1869 0.5279 0.064 Uiso d RD 1 1
O O2 0.7679(2) 0.77531(16) 0.24295(14) 0.0442(4) Uani d . 1 1
O O2W 1.01188(18) 0.94437(15) 0.63877(13) 0.0348(4) Uani d . 1 1
H H2WA 1.0847 0.9886 0.6399 0.052 Uiso d RD 1 1
H H2WB 1.0612 0.8811 0.6887 0.052 Uiso d RD 1 1
O O3 0.49581(17) 0.89349(14) 0.36612(12) 0.0281(3) Uani d . 1 1
O O3W 0.71943(19) 0.95345(14) 0.62906(13) 0.0301(3) Uani d . 1 1
H H3WA 0.6499 1.0012 0.6291 0.045 Uiso d RD 1 1
H H3WB 0.7291 0.8840 0.6664 0.045 Uiso d RD 1 1
O O4 0.3105(2) 0.79264(17) 0.19436(13) 0.0465(4) Uani d . 1 1
O O4W 1.1014(2) 0.73049(16) 0.79981(13) 0.0387(4) Uani d . 1 1
H H4WA 1.1328 0.6564 0.7907 0.058 Uiso d RD 1 1
H H4WB 0.9987 0.7184 0.7718 0.058 Uiso d RD 1 1
O O5 0.78301(16) 0.72157(12) 0.54243(11) 0.0191(3) Uani d . 1 1
C C1 0.8565(2) 0.64609(19) 0.49869(16) 0.0215(4) Uani d . 1 1
H H1A 0.9702 0.6772 0.5300 0.026 Uiso calc R 1 1
C C2 0.7198(2) 0.66254(18) 0.36363(16) 0.0206(4) Uani d . 1 1
H H2A 0.7197 0.5836 0.3239 0.025 Uiso calc R 1 1
C C3 0.5510(2) 0.66506(18) 0.34899(16) 0.0199(4) Uani d . 1 1
H H3A 0.4794 0.5884 0.3014 0.024 Uiso calc R 1 1
C C4 0.6238(2) 0.64553(19) 0.47793(16) 0.0209(4) Uani d . 1 1
H H4A 0.5468 0.6757 0.4930 0.025 Uiso calc R 1 1
C C5 0.6883(3) 0.5032(2) 0.51937(18) 0.0277(4) Uani d . 1 1
H H5A 0.6075 0.4384 0.4603 0.033 Uiso calc R 1 1
H H5B 0.7105 0.4842 0.5932 0.033 Uiso calc R 1 1
C C6 0.8554(3) 0.5040(2) 0.53581(18) 0.0276(4) Uani d . 1 1
H H6A 0.9543 0.4871 0.6174 0.033 Uiso calc R 1 1
H H6B 0.8519 0.4386 0.4853 0.033 Uiso calc R 1 1
C C7 0.7572(2) 0.7867(2) 0.32282(17) 0.0242(4) Uani d . 1 1
C C8 0.4448(2) 0.79295(19) 0.29760(16) 0.0233(4) Uani d . 1 1

loop_
_atom_site_aniso_label
_atom_site_aniso_U_11
_atom_site_aniso_U_22
_atom_site_aniso_U_33
_atom_site_aniso_U_12
_atom_site_aniso_U_13
_atom_site_aniso_U_23
Co1 0.02472(16) 0.01767(16) 0.01900(16) -0.00126(9) 0.01509(13) -0.00144(9)
O1 0.0461(9) 0.0229(7) 0.0333(8) -0.0087(6) 0.0323(7) -0.0060(6)
O1W 0.0740(12) 0.0193(8) 0.0271(8) -0.0025(7) 0.0282(8) -0.0008(6)
O2 0.0791(12) 0.0378(9) 0.0462(10) -0.0240(8) 0.0541(10) -0.0165(7)
O2W 0.0263(8) 0.0363(8) 0.0347(8) -0.0067(6) 0.0159(7) 0.0062(7)
O3 0.0255(7) 0.0237(7) 0.0278(7) 0.0043(6) 0.0133(6) -0.0037(6)
O3W 0.0423(9) 0.0299(8) 0.0340(8) 0.0112(6) 0.0316(7) 0.0079(6)
O4 0.0431(9) 0.0399(9) 0.0229(8) 0.0156(8) 0.0050(7) -0.0029(7)
O4W 0.0385(9) 0.0376(9) 0.0319(8) 0.0052(7) 0.0184(7) 0.0049(7)
O5 0.0211(6) 0.0202(7) 0.0193(6) 0.0001(5) 0.0143(5) -0.0006(5)
C1 0.0207(9) 0.0226(10) 0.0260(10) 0.0009(8) 0.0171(8) -0.0017(8)
C2 0.0252(10) 0.0199(9) 0.0236(9) -0.0014(7) 0.0187(8) -0.0033(7)
C3 0.0211(9) 0.0180(9) 0.0221(9) -0.0022(7) 0.0143(8) -0.0024(7)
C4 0.0207(9) 0.0222(9) 0.0246(9) -0.0016(8) 0.0166(8) 0.0004(8)
C5 0.0328(11) 0.0224(10) 0.0317(11) -0.0002(8) 0.0221(10) 0.0059(8)
C6 0.0273(10) 0.0221(10) 0.0304(10) 0.0055(8) 0.0168(9) 0.0031(8)
C7 0.0283(10) 0.0266(10) 0.0245(10) -0.0051(8) 0.0200(9) -0.0036(8)
C8 0.0235(10) 0.0246(10) 0.0220(10) 0.0015(8) 0.0144(9) 0.0010(8)

loop_
_atom_type_symbol
_atom_type_description
_atom_type_scat_dispersion_real
_atom_type_scat_dispersion_imag
_atom_type_scat_source
C C 0.0033 0.0016 'International Tables Vol C Tables 4.2.6.8 and 6.1.1.4'
H H 0.0000 0.0000 'International Tables Vol C Tables 4.2.6.8 and 6.1.1.4'
Co Co 0.3494 0.9721 'International Tables Vol C Tables 4.2.6.8 and 6.1.1.4'
O O 0.0106 0.0060 'International Tables Vol C Tables 4.2.6.8 and 6.1.1.4'

loop_
_geom_angle_atom_site_label_1
_geom_angle_atom_site_label_2
_geom_angle_atom_site_label_3
_geom_angle
O3 Co1 O1W 93.29(6)
O3 Co1 O2W 173.18(6)
O1W Co1 O2W 93.48(6)
O3 Co1 O1 85.86(6)
O1W Co1 O1 92.85(6)
O2W Co1 O1 92.92(6)
O3 Co1 O3W 93.90(6)
O1W Co1 O3W 90.60(6)
O2W Co1 O3W 86.92(6)
O1 Co1 O3W 176.55(5)
O3 Co1 O5 87.97(5)
O1W Co1 O5 176.73(5)
O2W Co1 O5 85.32(5)
O1 Co1 O5 90.25(5)
O3W Co1 O5 86.30(5)
C7 O1 Co1 125.88(12)
Co1 O1W H1WA 129.4
Co1 O1W H1WB 118.7
H1WA O1W H1WB 110.5
Co1 O2W H2WA 127.3
Co1 O2W H2WB 118.7
H2WA O2W H2WB 109.9
C8 O3 Co1 122.32(12)
Co1 O3W H3WA 130.7
Co1 O3W H3WB 117.5
H3WA O3W H3WB 102.8
H4WA O4W H4WB 105.2
C1 O5 C4 95.99(13)
C1 O5 Co1 114.26(10)
C4 O5 Co1 114.80(10)
O5 C1 C6 102.04(14)
O5 C1 C2 102.20(14)
C6 C1 C2 110.60(16)
O5 C1 H1A 113.6
C6 C1 H1A 113.6
C2 C1 H1A 113.6
C7 C2 C1 110.07(15)
C7 C2 C3 116.49(15)
C1 C2 C3 101.13(14)
C7 C2 H2A 109.6
C1 C2 H2A 109.6
C3 C2 H2A 109.6
C8 C3 C4 110.57(15)
C8 C3 C2 116.27(15)
C4 C3 C2 101.03(14)
C8 C3 H3A 109.5
C4 C3 H3A 109.5
C2 C3 H3A 109.5
O5 C4 C5 102.24(14)
O5 C4 C3 101.68(13)
C5 C4 C3 110.98(15)
O5 C4 H4A 113.6
C5 C4 H4A 113.6
C3 C4 H4A 113.6
C4 C5 C6 101.94(15)
C4 C5 H5A 111.4
C6 C5 H5A 111.4
C4 C5 H5B 111.4
C6 C5 H5B 111.4
H5A C5 H5B 109.2
C1 C6 C5 101.65(15)
C1 C6 H6A 111.4
C5 C6 H6A 111.4
C1 C6 H6B 111.4
C5 C6 H6B 111.4
H6A C6 H6B 109.3
O2 C7 O1 122.60(18)
O2 C7 C2 118.71(17)
O1 C7 C2 118.60(15)
O4 C8 O3 123.07(18)
O4 C8 C3 119.02(17)
O3 C8 C3 117.81(16)

loop_
_geom_bond_atom_site_label_1
_geom_bond_atom_site_label_2
_geom_bond_distance
_geom_bond_publ_flag
Co1 O3 2.0631(14) y
Co1 O1W 2.0691(15) y
Co1 O2W 2.0728(15) y
Co1 O1 2.0849(13) y
Co1 O3W 2.0948(13) y
Co1 O5 2.1510(13) y
O1 C7 1.271(2) ?
O1W H1WA 0.8500 ?
O1W H1WB 0.8500 ?
O2 C7 1.241(2) ?
O2W H2WA 0.8499 ?
O2W H2WB 0.8500 ?
O3 C8 1.276(2) ?
O3W H3WA 0.8501 ?
O3W H3WB 0.8499 ?
O4 C8 1.236(2) ?
O4W H4WA 0.8500 ?
O4W H4WB 0.8499 ?
O5 C1 1.459(2) ?
O5 C4 1.462(2) ?
C1 C6 1.526(3) ?
C1 C2 1.542(3) ?
C1 H1A 0.9800 ?
C2 C7 1.526(3) ?
C2 C3 1.578(2) ?
C2 H2A 0.9800 ?
C3 C8 1.529(3) ?
C3 C4 1.540(3) ?
C3 H3A 0.9800 ?
C4 C5 1.526(3) ?
C4 H4A 0.9800 ?
C5 C6 1.547(3) ?
C5 H5A 0.9700 ?
C5 H5B 0.9700 ?
C6 H6A 0.9700 ?
C6 H6B 0.9700 ?

loop_
_geom_hbond_atom_site_label_D
_geom_hbond_atom_site_label_H
_geom_hbond_atom_site_label_A
_geom_hbond_site_symmetry_A
_geom_hbond_distance_DH
_geom_hbond_distance_HA
_geom_hbond_distance_DA
_geom_hbond_angle_DHA
O2W H2WB O4W . 0.85 2.06 2.872(2) 159.9
O4W H4WB O5 . 0.85 2.60 3.0316(19) 113.2
O1W H1WA O4 2_655 0.85 1.88 2.716(2) 169.2
O1W H1WB O4W 2_756 0.85 2.00 2.789(2) 153.0
O2W H2WA O1 3_776 0.85 1.87 2.7168(19) 170.8
O3W H3WB O2 4_576 0.85 1.84 2.688(2) 172.5
O4W H4WB O2 4_576 0.85 2.09 2.916(2) 163.5
O3W H3WA O3 3_676 0.85 1.85 2.6969(19) 178.2
O4W H4WA O3W 2_746 0.85 2.35 3.112(2) 149.3

loop_
_geom_torsion_atom_site_label_1
_geom_torsion_atom_site_label_2
_geom_torsion_atom_site_label_3
_geom_torsion_atom_site_label_4
_geom_torsion
O3 Co1 O1 C7 -63.86(16)
O1W Co1 O1 C7 -156.95(17)
O2W Co1 O1 C7 109.42(16)
O5 Co1 O1 C7 24.09(16)
O1W Co1 O3 C8 140.00(15)
O1 Co1 O3 C8 47.38(15)
O3W Co1 O3 C8 -129.17(15)
O5 Co1 O3 C8 -43.02(15)
O3 Co1 O5 C1 101.16(11)
O2W Co1 O5 C1 -77.59(12)
O1 Co1 O5 C1 15.31(12)
O3W Co1 O5 C1 -164.80(12)
O3 Co1 O5 C4 -8.38(11)
O2W Co1 O5 C4 172.87(11)
O1 Co1 O5 C4 -94.23(11)
O3W Co1 O5 C4 85.66(11)
C4 O5 C1 C6 -56.90(15)
Co1 O5 C1 C6 -177.57(11)
C4 O5 C1 C2 57.57(15)
Co1 O5 C1 C2 -63.10(14)
O5 C1 C2 C7 89.68(16)
C6 C1 C2 C7 -162.30(15)
O5 C1 C2 C3 -34.10(16)
C6 C1 C2 C3 73.92(17)
C7 C2 C3 C8 -1.1(2)
C1 C2 C3 C8 118.14(16)
C7 C2 C3 C4 -120.82(16)
C1 C2 C3 C4 -1.55(16)
C1 O5 C4 C5 56.17(15)
Co1 O5 C4 C5 176.41(10)
C1 O5 C4 C3 -58.60(15)
Co1 O5 C4 C3 61.65(14)
C8 C3 C4 O5 -87.05(16)
C2 C3 C4 O5 36.63(16)
C8 C3 C4 C5 164.82(15)
C2 C3 C4 C5 -71.49(17)
O5 C4 C5 C6 -33.84(17)
C3 C4 C5 C6 73.92(18)
O5 C1 C6 C5 35.70(17)
C2 C1 C6 C5 -72.42(18)
C4 C5 C6 C1 -1.04(18)
Co1 O1 C7 O2 174.77(16)
Co1 O1 C7 C2 -8.7(3)
C1 C2 C7 O2 126.16(19)
C3 C2 C7 O2 -119.5(2)
C1 C2 C7 O1 -50.5(2)
C3 C2 C7 O1 63.9(2)
Co1 O3 C8 O4 -151.18(17)
Co1 O3 C8 C3 32.4(2)
C4 C3 C8 O4 -140.06(19)
C2 C3 C8 O4 105.6(2)
C4 C3 C8 O3 36.5(2)
C2 C3 C8 O3 -77.9(2)
